data_7045171
loop_
_publ_author_name
'Ma, Yu-Juan'
'Han, Song-De'
'Mu, Ying'
'Pan, Jie'
'Li, Jin-Hua'
'Wang, Guo-Ming'

_publ_section_title
;
 Bipyridine-triggered modulation of structure and properties of
 zinc-diphosphonates: coordination role vs. template rule.
;
_journal_issue 5
_journal_name_full 'Dalton transactions (Cambridge, England : 2003)'
_journal_page_first 1650
_journal_page_last 1656
_journal_paper_doi 10.1039/c7dt04542e
_journal_volume 47
_journal_year 2018
_chemical_formula_sum 'C9 H18 N O16 P4 Zn3'
_chemical_formula_weight 716.23
_space_group_crystal_system triclinic
_space_group_IT_number 2
_space_group_name_Hall '-P 1'
_space_group_name_H-M_alt 'P -1'
_symmetry_space_group_name_Hall '-P 1'
_symmetry_space_group_name_H-M 'P -1'
_atom_sites_solution_hydrogens mixed
_audit_creation_method SHELXL-2016/6
_audit_update_record
;
2017-12-27 deposited with the CCDC.
2017-12-28 downloaded from the CCDC.
;
_cell_angle_alpha 78.467(11)
_cell_angle_beta 78.512(11)
_cell_angle_gamma 84.936(10)
_cell_formula_units_Z 2
_cell_length_a 8.1301(10)
_cell_length_b 11.6623(14)
_cell_length_c 11.8071(17)
_cell_measurement_reflns_used 2091
_cell_measurement_temperature 293(2)
_cell_measurement_theta_max 31.4500
_cell_measurement_theta_min 3.2100
_cell_volume 1073.6(2)
_computing_cell_refinement 'CrysAlisPro 1.171.39.16b (Rigaku OD, 2015)'
_computing_data_collection 'CrysAlisPro 1.171.39.16b (Rigaku OD, 2015)'
_computing_data_reduction 'CrysAlisPro 1.171.39.16b (Rigaku OD, 2015)'
_computing_molecular_graphics 'DIAMOND (Brandenburg, 1999)'
_computing_publication_material 'SHELXL-2016/6 (Sheldrick, 2016)'
_computing_structure_refinement 'SHELXL-2016/6 (Sheldrick, 2016)'
_computing_structure_solution 'SHELXL-2016/6 (Sheldrick, 2016)'
_diffrn_ambient_temperature 293(2)
_diffrn_measured_fraction_theta_full 0.999
_diffrn_measured_fraction_theta_max 0.999
_diffrn_measurement_device_type 'XtaLAB Mini (ROW)'
_diffrn_radiation_type MoK\a
_diffrn_radiation_wavelength 0.71073
_diffrn_reflns_av_R_equivalents 0.0295
_diffrn_reflns_av_unetI/netI 0.0531
_diffrn_reflns_Laue_measured_fraction_full 0.999
_diffrn_reflns_Laue_measured_fraction_max 0.999
_diffrn_reflns_limit_h_max 9
_diffrn_reflns_limit_h_min -9
_diffrn_reflns_limit_k_max 13
_diffrn_reflns_limit_k_min -12
_diffrn_reflns_limit_l_max 13
_diffrn_reflns_limit_l_min -14
_diffrn_reflns_number 5508
_diffrn_reflns_point_group_measured_fraction_full 0.999
_diffrn_reflns_point_group_measured_fraction_max 0.999
_diffrn_reflns_theta_full 25.010
_diffrn_reflns_theta_max 25.010
_diffrn_reflns_theta_min 2.755
_exptl_absorpt_coefficient_mu 3.703
_exptl_absorpt_correction_T_max 0.574
_exptl_absorpt_correction_T_min 0.464
_exptl_absorpt_correction_type multi-scan
_exptl_absorpt_process_details
;
CrysAlisPro 1.171.39.16b (Rigaku Oxford Diffraction, 2015)
Empirical absorption correction using spherical harmonics,
 implemented in SCALE3 ABSPACK scaling algorithm.
;
_exptl_crystal_colour colorless
_exptl_crystal_density_diffrn 2.216
_exptl_crystal_description plate
_exptl_crystal_F_000 714
_exptl_crystal_size_max 0.21
_exptl_crystal_size_mid 0.19
_exptl_crystal_size_min 0.15
_refine_diff_density_max 0.751
_refine_diff_density_min -0.738
_refine_diff_density_rms 0.135
_refine_ls_extinction_method none
_refine_ls_goodness_of_fit_ref 0.946
_refine_ls_hydrogen_treatment constr
_refine_ls_matrix_type full
_refine_ls_number_parameters 300
_refine_ls_number_reflns 3784
_refine_ls_number_restraints 5
_refine_ls_restrained_S_all 0.946
_refine_ls_R_factor_all 0.0510
_refine_ls_R_factor_gt 0.0416
_refine_ls_shift/su_max 0.001
_refine_ls_shift/su_mean 0.000
_refine_ls_structure_factor_coef Fsqd
_refine_ls_weighting_details 'w=1/[\s^2^(Fo^2^)+(0.0300P)^2^+5.6000P] where P=(Fo^2^+2Fc^2^)/3'
_refine_ls_weighting_scheme calc
_refine_ls_wR_factor_gt 0.0907
_refine_ls_wR_factor_ref 0.0955
_reflns_Friedel_coverage 0.000
_reflns_number_gt 3247
_reflns_number_total 3784
_reflns_threshold_expression 'I > 2\s(I)'
_cod_data_source_file c7dt04542e2.cif
_cod_data_source_block 1_sq
_cod_depositor_comments 'Adding full bibliography for 7045171--7045172.cif.'
_cod_database_code 7045171
_shelx_shelxl_version_number 2016/6
_shelx_space_group_comment
;
The symmetry employed for this shelxl refinement is uniquely defined
by the following loop, which should always be used as a source of
symmetry information in preference to the above space-group names.
They are only intended as comments.
;

loop_
_space_group_symop_operation_xyz
'x, y, z'
'-x, -y, -z'

loop_
_atom_site_label
_atom_site_type_symbol
_atom_site_fract_x
_atom_site_fract_y
_atom_site_fract_z
_atom_site_U_iso_or_equiv
_atom_site_adp_type
_atom_site_occupancy
_atom_site_site_symmetry_order
_atom_site_calc_flag
_atom_site_refinement_flags_posn
_atom_site_refinement_flags_adp
C1 C 0.2011(6) 0.6911(5) 0.9380(4) 0.0232(11) Uani 1 1 d . .
C2 C 0.2678(9) 0.6113(5) 1.0371(5) 0.0400(16) Uani 1 1 d . .
H2A H 0.187717 0.610443 1.108926 0.060 Uiso 1 1 calc R U
H2B H 0.371846 0.639037 1.045184 0.060 Uiso 1 1 calc R U
H2C H 0.286601 0.533439 1.020436 0.060 Uiso 1 1 calc R U
C3 C 0.5956(6) 1.1320(4) 0.7206(4) 0.0171(10) Uani 1 1 d . .
C4 C 0.6289(7) 1.2593(5) 0.7099(5) 0.0273(12) Uani 1 1 d . .
H4A H 0.530698 1.298871 0.747284 0.041 Uiso 1 1 calc R U
H4B H 0.655667 1.294930 0.628281 0.041 Uiso 1 1 calc R U
H4C H 0.721622 1.265017 0.747373 0.041 Uiso 1 1 calc R U
C5 C 0.9037(7) 0.7510(5) 0.5339(5) 0.0312(13) Uani 1 1 d . .
H5 H 0.901471 0.828364 0.494209 0.037 Uiso 1 1 calc R U
C6 C 0.9592(7) 0.6623(5) 0.4729(5) 0.0332(13) Uani 1 1 d . .
H6 H 0.990134 0.679376 0.391427 0.040 Uiso 1 1 calc R U
C7 C 0.9694(7) 0.5486(5) 0.5313(5) 0.0293(12) Uani 1 1 d . .
C8 C 0.9140(13) 0.5291(6) 0.6528(6) 0.083(3) Uani 1 1 d . .
H8 H 0.918826 0.453375 0.696148 0.099 Uiso 1 1 calc R U
C9 C 0.8539(15) 0.6180(7) 0.7080(6) 0.093(4) Uani 1 1 d . .
H9 H 0.812040 0.603592 0.788514 0.111 Uiso 1 1 calc R U
N1 N 0.8542(7) 0.7269(4) 0.6472(4) 0.0436(14) Uani 1 1 d . .
H1 H 0.820398 0.783613 0.684276 0.052 Uiso 1 1 calc R U
O1 O 0.3294(4) 0.8884(3) 0.9701(3) 0.0227(8) Uani 1 1 d . .
O2 O 0.0666(5) 0.9109(3) 0.8804(3) 0.0272(8) Uani 1 1 d . .
O3 O 0.0536(5) 0.8213(3) 1.0934(3) 0.0270(8) Uani 1 1 d . .
O4 O 0.2710(5) 0.7396(3) 0.6965(3) 0.0303(9) Uani 1 1 d . .
O5 O 0.5111(4) 0.7351(3) 0.8078(3) 0.0285(8) Uani 1 1 d . .
O6 O 0.3946(5) 0.5499(3) 0.7993(3) 0.0359(10) Uani 1 1 d . .
H6A H 0.332660 0.492283 0.805660 0.054 Uiso 1 1 d R U
O7 O 0.7478(4) 0.9221(3) 0.7225(3) 0.0249(8) Uani 1 1 d . .
O8 O 0.7910(4) 1.0615(4) 0.5255(3) 0.0281(9) Uani 1 1 d . .
O9 O 0.9338(4) 1.0923(3) 0.6826(3) 0.0221(8) Uani 1 1 d . .
O10 O 0.2602(4) 1.1663(3) 0.7304(3) 0.0222(8) Uani 1 1 d . .
O11 O 0.4449(4) 1.1674(3) 0.5306(3) 0.0262(8) Uani 1 1 d . .
O12 O 0.4020(4) 0.9776(3) 0.6821(3) 0.0244(8) Uani 1 1 d . .
O13 O 0.0436(5) 0.6482(4) 0.9295(4) 0.0489(12) Uani 1 1 d . .
H13A H 0.025816 0.670222 0.862425 0.059 Uiso 1 1 d R U
O14 O 0.5493(4) 1.0767(3) 0.8445(3) 0.0194(7) Uani 1 1 d D .
H14A H 0.595041 1.089728 0.908675 0.023 Uiso 1 1 d DR U
O15 O 0.6999(5) 0.8440(4) 0.9690(3) 0.0379(10) Uani 1 1 d D .
H15A H 0.817578 0.831567 0.957827 0.045 Uiso 1 1 d DR U
H15B H 0.679178 0.846127 1.050672 0.045 Uiso 1 1 d DR U
P1 P 0.16164(15) 0.83925(11) 0.97141(10) 0.0169(3) Uani 1 1 d . .
P2 P 0.35139(17) 0.68350(12) 0.80061(11) 0.0224(3) Uani 1 1 d . .
P3 P 0.78159(15) 1.04635(11) 0.65647(10) 0.0172(3) Uani 1 1 d . .
P4 P 0.41333(15) 1.11155(11) 0.65945(10) 0.0167(3) Uani 1 1 d . .
Zn1 Zn 0.53831(7) 0.88921(5) 0.84580(5) 0.02289(16) Uani 1 1 d D .
Zn2 Zn 0.35632(7) 0.87430(5) 0.58279(5) 0.02038(16) Uani 1 1 d . .
Zn3 Zn 1.06306(7) 1.07417(5) 0.80465(5) 0.01773(15) Uani 1 1 d . .
O16 O 0.1871(8) 0.3778(6) 0.8278(7) 0.102(2) Uani 1 1 d . .

loop_
_atom_site_aniso_label
_atom_site_aniso_U_11
_atom_site_aniso_U_22
_atom_site_aniso_U_33
_atom_site_aniso_U_23
_atom_site_aniso_U_13
_atom_site_aniso_U_12
C1 0.025(3) 0.020(3) 0.022(2) -0.001(2) 0.001(2) -0.004(2)
C2 0.069(4) 0.020(3) 0.022(3) 0.002(2) 0.000(3) 0.010(3)
C3 0.018(2) 0.021(3) 0.011(2) -0.0003(19) -0.0001(18) -0.007(2)
C4 0.026(3) 0.023(3) 0.037(3) -0.008(2) -0.009(2) -0.006(2)
C5 0.039(3) 0.018(3) 0.032(3) -0.003(2) 0.005(2) -0.007(2)
C6 0.044(3) 0.025(3) 0.025(3) -0.002(2) 0.004(2) 0.001(3)
C7 0.036(3) 0.020(3) 0.030(3) -0.006(2) -0.001(2) 0.005(2)
C8 0.176(10) 0.027(4) 0.026(3) -0.004(3) 0.008(5) 0.034(5)
C9 0.199(11) 0.035(5) 0.030(4) -0.010(3) 0.003(5) 0.021(6)
N1 0.071(4) 0.024(3) 0.032(3) -0.011(2) 0.003(3) 0.008(3)
O1 0.0242(18) 0.023(2) 0.0225(18) -0.0066(15) -0.0041(15) -0.0056(15)
O2 0.036(2) 0.0173(19) 0.032(2) -0.0023(15) -0.0161(17) -0.0023(16)
O3 0.038(2) 0.021(2) 0.0188(17) -0.0064(15) 0.0065(16) -0.0048(16)
O4 0.042(2) 0.032(2) 0.0196(18) -0.0048(16) -0.0040(16) -0.0181(18)
O5 0.0255(19) 0.024(2) 0.036(2) -0.0129(16) 0.0016(16) -0.0035(16)
O6 0.038(2) 0.023(2) 0.046(2) -0.0170(18) 0.0076(19) -0.0058(18)
O7 0.0233(18) 0.021(2) 0.0287(19) -0.0053(15) 0.0017(15) -0.0050(15)
O8 0.0246(19) 0.046(3) 0.0150(17) -0.0108(16) -0.0034(14) 0.0050(17)
O9 0.0202(17) 0.029(2) 0.0182(16) -0.0010(15) -0.0079(14) -0.0072(15)
O10 0.0195(17) 0.026(2) 0.0231(17) -0.0110(15) 0.0001(14) -0.0050(15)
O11 0.0192(18) 0.042(2) 0.0158(17) -0.0033(16) -0.0031(14) 0.0025(16)
O12 0.0293(19) 0.025(2) 0.0232(18) -0.0064(15) -0.0095(15) -0.0080(16)
O13 0.044(3) 0.055(3) 0.054(3) -0.030(2) 0.009(2) -0.028(2)
O14 0.0208(17) 0.029(2) 0.0108(15) -0.0066(14) -0.0048(13) -0.0041(15)
O15 0.034(2) 0.047(3) 0.034(2) -0.0040(19) -0.0132(18) 0.0016(19)
P1 0.0202(6) 0.0164(7) 0.0144(6) -0.0036(5) -0.0027(5) -0.0021(5)
P2 0.0265(7) 0.0204(7) 0.0204(6) -0.0086(5) 0.0021(5) -0.0062(6)
P3 0.0181(6) 0.0205(7) 0.0153(6) -0.0061(5) -0.0050(5) -0.0027(5)
P4 0.0162(6) 0.0217(7) 0.0135(6) -0.0046(5) -0.0031(5) -0.0030(5)
Zn1 0.0234(3) 0.0218(3) 0.0240(3) -0.0062(2) -0.0014(2) -0.0059(2)
Zn2 0.0241(3) 0.0259(3) 0.0134(3) -0.0056(2) -0.0046(2) -0.0070(2)
Zn3 0.0187(3) 0.0201(3) 0.0151(3) -0.0036(2) -0.0037(2) -0.0025(2)
O16 0.073(4) 0.057(4) 0.177(7) -0.041(4) -0.002(4) -0.021(3)

loop_
_atom_type_symbol
_atom_type_description
_atom_type_scat_dispersion_real
_atom_type_scat_dispersion_imag
_atom_type_scat_source
C C 0.0033 0.0016 'International Tables Vol C Tables 4.2.6.8 and 6.1.1.4'
H H 0.0000 0.0000 'International Tables Vol C Tables 4.2.6.8 and 6.1.1.4'
N N 0.0061 0.0033 'International Tables Vol C Tables 4.2.6.8 and 6.1.1.4'
O O 0.0106 0.0060 'International Tables Vol C Tables 4.2.6.8 and 6.1.1.4'
P P 0.1023 0.0942 'International Tables Vol C Tables 4.2.6.8 and 6.1.1.4'
Zn Zn 0.2839 1.4301 'International Tables Vol C Tables 4.2.6.8 and 6.1.1.4'

loop_
_geom_angle_atom_site_label_1
_geom_angle_atom_site_label_2
_geom_angle_atom_site_label_3
_geom_angle
_geom_angle_site_symmetry_1
_geom_angle_site_symmetry_3
O13 C1 C2 108.1(5) . .
O13 C1 P1 108.6(4) . .
C2 C1 P1 109.4(4) . .
O13 C1 P2 108.6(3) . .
C2 C1 P2 108.3(4) . .
P1 C1 P2 113.8(3) . .
O14 C3 C4 110.5(4) . .
O14 C3 P4 103.1(3) . .
C4 C3 P4 113.0(4) . .
O14 C3 P3 106.7(3) . .
C4 C3 P3 112.7(3) . .
P4 C3 P3 110.2(2) . .
N1 C5 C6 119.9(5) . .
C7 C6 C5 120.4(5) . .
C6 C7 C8 116.5(5) . .
C6 C7 C7 121.8(6) . 2_766
C8 C7 C7 121.6(6) . 2_766
C9 C8 C7 120.9(7) . .
N1 C9 C8 119.7(7) . .
C5 N1 C9 122.5(6) . .
P1 O1 Zn1 127.4(2) . .
P1 O2 Zn3 133.6(2) . 1_455
P1 O3 Zn3 134.3(2) . 2_677
P2 O4 Zn2 123.6(2) . .
P2 O5 Zn1 127.9(2) . .
P3 O7 Zn1 120.5(2) . .
P3 O8 Zn2 135.7(2) . 2_676
P3 O9 Zn3 140.6(2) . .
P4 O10 Zn3 120.5(2) . 1_455
P4 O11 Zn2 123.2(2) . 2_676
P4 O12 Zn2 131.1(2) . .
P4 O12 Zn1 109.50(17) . .
Zn2 O12 Zn1 117.07(17) . .
C3 O14 Zn1 105.9(3) . .
O3 P1 O1 111.6(2) . .
O3 P1 O2 111.4(2) . .
O1 P1 O2 113.2(2) . .
O3 P1 C1 104.1(2) . .
O1 P1 C1 108.5(2) . .
O2 P1 C1 107.3(2) . .
O5 P2 O4 115.7(2) . .
O5 P2 O6 106.5(2) . .
O4 P2 O6 110.3(2) . .
O5 P2 C1 108.0(2) . .
O4 P2 C1 109.6(2) . .
O6 P2 C1 106.3(2) . .
O9 P3 O8 110.6(2) . .
O9 P3 O7 112.6(2) . .
O8 P3 O7 113.7(2) . .
O9 P3 C3 107.3(2) . .
O8 P3 C3 109.5(2) . .
O7 P3 C3 102.6(2) . .
O11 P4 O10 113.1(2) . .
O11 P4 O12 113.8(2) . .
O10 P4 O12 110.0(2) . .
O11 P4 C3 108.3(2) . .
O10 P4 C3 107.4(2) . .
O12 P4 C3 103.8(2) . .
O5 Zn1 O1 96.29(14) . .
O5 Zn1 O7 94.14(14) . .
O1 Zn1 O7 169.28(15) . .
O5 Zn1 O15 101.77(17) . .
O1 Zn1 O15 93.77(15) . .
O7 Zn1 O15 86.50(15) . .
O5 Zn1 O14 165.37(14) . .
O1 Zn1 O14 88.05(13) . .
O7 Zn1 O14 81.23(13) . .
O15 Zn1 O14 91.84(15) . .
O5 Zn1 O12 87.59(14) . .
O1 Zn1 O12 95.66(13) . .
O7 Zn1 O12 82.29(13) . .
O15 Zn1 O12 165.90(14) . .
O14 Zn1 O12 78.06(12) . .
O8 Zn2 O4 113.54(16) 2_676 .
O8 Zn2 O12 116.21(16) 2_676 .
O4 Zn2 O12 102.44(14) . .
O8 Zn2 O11 99.06(14) 2_676 2_676
O4 Zn2 O11 112.22(17) . 2_676
O12 Zn2 O11 113.91(15) . 2_676
O9 Zn3 O2 108.14(15) . 1_655
O9 Zn3 O3 103.89(16) . 2_677
O2 Zn3 O3 113.72(15) 1_655 2_677
O9 Zn3 O10 103.65(14) . 1_655
O2 Zn3 O10 126.18(16) 1_655 1_655
O3 Zn3 O10 98.87(15) 2_677 1_655

loop_
_geom_bond_atom_site_label_1
_geom_bond_atom_site_label_2
_geom_bond_distance
_geom_bond_site_symmetry_2
C1 O13 1.444(6) .
C1 C2 1.502(7) .
C1 P1 1.835(5) .
C1 P2 1.839(5) .
C3 O14 1.464(5) .
C3 C4 1.508(7) .
C3 P4 1.825(5) .
C3 P3 1.855(5) .
C5 N1 1.298(7) .
C5 C6 1.371(8) .
C6 C7 1.371(8) .
C7 C8 1.394(8) .
C7 C7 1.471(11) 2_766
C8 C9 1.339(10) .
C9 N1 1.328(9) .
O1 P1 1.521(3) .
O1 Zn1 2.011(3) .
O2 P1 1.519(4) .
O2 Zn3 1.935(4) 1_455
O3 P1 1.516(3) .
O3 Zn3 1.940(4) 2_677
O4 P2 1.513(4) .
O4 Zn2 1.931(4) .
O5 P2 1.502(4) .
O5 Zn1 1.979(4) .
O6 P2 1.569(4) .
O7 P3 1.522(4) .
O7 Zn1 2.018(3) .
O8 P3 1.508(3) .
O8 Zn2 1.924(4) 2_676
O9 P3 1.500(3) .
O9 Zn3 1.915(3) .
O10 P4 1.523(3) .
O10 Zn3 1.964(3) 1_455
O11 P4 1.511(3) .
O11 Zn2 1.975(3) 2_676
O12 P4 1.539(4) .
O12 Zn2 1.945(3) .
O12 Zn1 2.425(3) .
O14 Zn1 2.193(4) .
O15 Zn1 2.110(4) .
